data_4036252
loop_
_publ_author_name
'Sha, Feng'
'Tao, Yuan'
'Tang, Chen-Yu'
'Zhang, Fei'
'Wu, Xin-Yan'

_publ_section_title
;
 Construction of Benzo[c]carbazoles and Their Antitumor Derivatives
 through the Diels-Alder Reaction of 2-Alkenylindoles and Arynes.
;
_journal_issue 16
_journal_name_full 'The Journal of organic chemistry'
_journal_page_first 8122
_journal_page_last 8133
_journal_paper_doi 10.1021/acs.joc.5b01223
_journal_volume 80
_journal_year 2015
_chemical_formula_sum 'C21 H21 N O3'
_chemical_formula_weight 335.39
_space_group_IT_number 61
_space_group_name_Hall '-P 2ac 2ab'
_space_group_name_H-M_alt 'P b c a'
_symmetry_cell_setting orthorhombic
_symmetry_space_group_name_H-M 'P b c a'
_atom_sites_solution_hydrogens geom
_atom_sites_solution_primary direct
_atom_sites_solution_secondary difmap
_audit_creation_method SHELXL-97
_cell_angle_alpha 90.00
_cell_angle_beta 90.00
_cell_angle_gamma 90.00
_cell_formula_units_Z 8
_cell_length_a 8.1336(8)
_cell_length_b 16.8844(17)
_cell_length_c 25.540(3)
_cell_measurement_reflns_used 3826
_cell_measurement_temperature 293(2)
_cell_measurement_theta_max 42.567
_cell_measurement_theta_min 5.082
_cell_volume 3507.4(6)
_computing_cell_refinement 'Bruker SMART'
_computing_data_collection 'Bruker SMART'
_computing_data_reduction 'Bruker SHELXTL'
_computing_molecular_graphics 'Bruker SHELXTL'
_computing_publication_material 'Bruker SHELXTL'
_computing_structure_refinement 'SHELXL-97 (Sheldrick, 1997)'
_computing_structure_solution 'SHELXS-97 (Sheldrick, 1990)'
_diffrn_ambient_temperature 293(2)
_diffrn_measured_fraction_theta_full 0.999
_diffrn_measured_fraction_theta_max 0.999
_diffrn_measurement_device_type 'CCD area detector'
_diffrn_measurement_method 'phi and omega scans'
_diffrn_radiation_monochromator graphite
_diffrn_radiation_source 'fine-focus sealed tube'
_diffrn_radiation_type MoK\a
_diffrn_radiation_wavelength 0.71073
_diffrn_reflns_av_R_equivalents 0.0660
_diffrn_reflns_av_sigmaI/netI 0.0504
_diffrn_reflns_limit_h_max 9
_diffrn_reflns_limit_h_min -10
_diffrn_reflns_limit_k_max 20
_diffrn_reflns_limit_k_min -20
_diffrn_reflns_limit_l_max 31
_diffrn_reflns_limit_l_min -18
_diffrn_reflns_number 19708
_diffrn_reflns_theta_full 26.00
_diffrn_reflns_theta_max 26.00
_diffrn_reflns_theta_min 2.41
_exptl_absorpt_coefficient_mu 0.085
_exptl_absorpt_correction_T_max 1.0000
_exptl_absorpt_correction_T_min 0.0886
_exptl_absorpt_correction_type empirical
_exptl_absorpt_process_details sadabs
_exptl_crystal_colour green
_exptl_crystal_density_diffrn 1.270
_exptl_crystal_density_method 'not measured'
_exptl_crystal_description prismatic
_exptl_crystal_F_000 1424
_exptl_crystal_size_max 0.256
_exptl_crystal_size_mid 0.212
_exptl_crystal_size_min 0.147
_refine_diff_density_max 0.224
_refine_diff_density_min -0.221
_refine_diff_density_rms 0.058
_refine_ls_extinction_coef 0.0033(8)
_refine_ls_extinction_expression Fc^*^=kFc[1+0.001xFc^2^\l^3^/sin(2\q)]^-1/4^
_refine_ls_extinction_method SHELXL
_refine_ls_goodness_of_fit_ref 1.021
_refine_ls_hydrogen_treatment constr
_refine_ls_matrix_type full
_refine_ls_number_parameters 230
_refine_ls_number_reflns 3435
_refine_ls_number_restraints 0
_refine_ls_restrained_S_all 1.021
_refine_ls_R_factor_all 0.0668
_refine_ls_R_factor_gt 0.0506
_refine_ls_shift/su_max 0.000
_refine_ls_shift/su_mean 0.000
_refine_ls_structure_factor_coef Fsqd
_refine_ls_weighting_details 'calc w=1/[\s^2^(Fo^2^)+(0.0743P)^2^+0.4293P] where P=(Fo^2^+2Fc^2^)/3'
_refine_ls_weighting_scheme calc
_refine_ls_wR_factor_gt 0.1264
_refine_ls_wR_factor_ref 0.1408
_reflns_number_gt 2556
_reflns_number_total 3435
_reflns_threshold_expression >2sigma(I)
_cod_data_source_file jo5b01223_si_002.cif
_cod_data_source_block cd213240
_cod_depositor_comments
;
The following automatic conversions were performed:

data item '_symmetry_cell_setting' value 'Orthorhombic' was changed
to 'orthorhombic' in accordance with the
/home/saulius/struct/COD-crude-data/automatic-downloads/DataCite-retrospective/ACS/depositions/lib/dictionaries/cif_core.dic
dictionary named 'cif_core.dic' version 2.4.2 last updated on
2011-04-26.

Automatic conversion script
Id: cif_fix_values 6909 2019-04-08 15:41:33Z antanas 
;
_cod_original_sg_symbol_H-M Pbca
_cod_database_code 4036252

loop_
_symmetry_equiv_pos_as_xyz
'x, y, z'
'-x+1/2, -y, z+1/2'
'-x, y+1/2, -z+1/2'
'x+1/2, -y+1/2, -z'
'-x, -y, -z'
'x-1/2, y, -z-1/2'
'x, -y-1/2, z-1/2'
'-x-1/2, y-1/2, z'

loop_
_atom_site_label
_atom_site_type_symbol
_atom_site_fract_x
_atom_site_fract_y
_atom_site_fract_z
_atom_site_U_iso_or_equiv
_atom_site_adp_type
_atom_site_occupancy
_atom_site_symmetry_multiplicity
_atom_site_calc_flag
_atom_site_refinement_flags
N1 N 0.38646(16) 0.77702(8) 0.36811(6) 0.0539(4) Uani 1 1 d .
O1 O 0.14340(18) 0.84215(10) 0.48627(6) 0.0829(5) Uani 1 1 d .
O2 O -0.10975(16) 0.88515(8) 0.47310(5) 0.0693(4) Uani 1 1 d .
O3 O -0.17497(15) 1.02931(7) 0.40055(5) 0.0638(4) Uani 1 1 d .
C1 C 0.3315(2) 0.71215(10) 0.34039(6) 0.0516(4) Uani 1 1 d .
C2 C 0.4087(2) 0.64039(12) 0.33132(7) 0.0623(5) Uani 1 1 d .
H2 H 0.5146 0.6308 0.3435 0.075 Uiso 1 1 calc R
C3 C 0.3240(3) 0.58376(12) 0.30375(8) 0.0684(5) Uani 1 1 d .
H3 H 0.3732 0.5350 0.2972 0.082 Uiso 1 1 calc R
C4 C 0.1666(2) 0.59803(12) 0.28548(8) 0.0662(5) Uani 1 1 d .
H4 H 0.1122 0.5588 0.2667 0.079 Uiso 1 1 calc R
C5 C 0.0891(2) 0.66896(11) 0.29450(7) 0.0591(5) Uani 1 1 d .
H5 H -0.0167 0.6777 0.2819 0.071 Uiso 1 1 calc R
C6 C 0.1703(2) 0.72774(10) 0.32265(6) 0.0506(4) Uani 1 1 d .
C7 C 0.12995(19) 0.80546(10) 0.34111(6) 0.0490(4) Uani 1 1 d .
C8 C 0.26264(19) 0.83213(10) 0.36862(6) 0.0515(4) Uani 1 1 d .
C9 C 0.2660(2) 0.90989(11) 0.39558(8) 0.0592(5) Uani 1 1 d .
H9A H 0.3056 0.9506 0.3719 0.071 Uiso 1 1 calc R
H9B H 0.3390 0.9077 0.4256 0.071 Uiso 1 1 calc R
C10 C 0.0915(2) 0.92906(10) 0.41329(7) 0.0535(4) Uani 1 1 d .
H10 H 0.0894 0.9849 0.4237 0.064 Uiso 1 1 calc R
C11 C -0.03273(19) 0.91857(10) 0.36976(6) 0.0484(4) Uani 1 1 d .
C12 C -0.01421(18) 0.85587(10) 0.33460(6) 0.0480(4) Uani 1 1 d .
C13 C -0.1278(2) 0.84668(12) 0.29405(7) 0.0565(4) Uani 1 1 d .
H13 H -0.1164 0.8055 0.2702 0.068 Uiso 1 1 calc R
C14 C -0.2567(2) 0.89902(12) 0.28969(7) 0.0629(5) Uani 1 1 d .
H14 H -0.3318 0.8926 0.2626 0.076 Uiso 1 1 calc R
C15 C -0.2773(2) 0.96018(12) 0.32413(7) 0.0593(5) Uani 1 1 d .
H15 H -0.3654 0.9948 0.3204 0.071 Uiso 1 1 calc R
C16 C -0.1661(2) 0.97002(10) 0.36445(7) 0.0522(4) Uani 1 1 d .
C17 C -0.3181(3) 1.07492(15) 0.40269(12) 0.0973(8) Uani 1 1 d .
H17A H -0.3320 1.1026 0.3702 0.146 Uiso 1 1 calc R
H17B H -0.3096 1.1125 0.4308 0.146 Uiso 1 1 calc R
H17C H -0.4110 1.0410 0.4086 0.146 Uiso 1 1 calc R
C18 C 0.0477(2) 0.88023(10) 0.46109(7) 0.0535(4) Uani 1 1 d .
C19 C -0.1632(3) 0.84424(14) 0.51981(8) 0.0764(6) Uani 1 1 d .
H19A H -0.0896 0.8562 0.5486 0.092 Uiso 1 1 calc R
H19B H -0.1616 0.7875 0.5140 0.092 Uiso 1 1 calc R
C20 C -0.3307(3) 0.87011(16) 0.53266(10) 0.0893(7) Uani 1 1 d .
H20A H -0.3333 0.9268 0.5355 0.134 Uiso 1 1 calc R
H20B H -0.3637 0.8471 0.5654 0.134 Uiso 1 1 calc R
H20C H -0.4047 0.8534 0.5056 0.134 Uiso 1 1 calc R
C21 C 0.5492(2) 0.78545(12) 0.39054(8) 0.0665(5) Uani 1 1 d .
H21A H 0.5607 0.7499 0.4196 0.100 Uiso 1 1 calc R
H21B H 0.5643 0.8390 0.4023 0.100 Uiso 1 1 calc R
H21C H 0.6304 0.7731 0.3645 0.100 Uiso 1 1 calc R

loop_
_atom_site_aniso_label
_atom_site_aniso_U_11
_atom_site_aniso_U_22
_atom_site_aniso_U_33
_atom_site_aniso_U_23
_atom_site_aniso_U_13
_atom_site_aniso_U_12
N1 0.0413(7) 0.0667(9) 0.0538(8) 0.0094(7) -0.0022(6) 0.0006(6)
O1 0.0769(9) 0.1072(11) 0.0646(9) 0.0164(8) -0.0081(7) 0.0301(8)
O2 0.0615(8) 0.0858(9) 0.0605(8) 0.0200(7) -0.0022(6) 0.0091(7)
O3 0.0559(7) 0.0589(7) 0.0767(9) -0.0005(6) -0.0045(6) 0.0063(6)
C1 0.0500(9) 0.0635(10) 0.0414(9) 0.0107(8) 0.0045(7) 0.0004(8)
C2 0.0588(11) 0.0757(13) 0.0524(10) 0.0125(9) 0.0044(8) 0.0121(9)
C3 0.0801(14) 0.0651(12) 0.0600(12) 0.0051(10) 0.0102(10) 0.0099(10)
C4 0.0729(13) 0.0668(12) 0.0589(11) -0.0037(9) 0.0055(9) -0.0022(9)
C5 0.0569(10) 0.0724(12) 0.0480(10) -0.0007(8) 0.0030(8) -0.0019(9)
C6 0.0505(9) 0.0649(11) 0.0363(8) 0.0066(7) 0.0037(7) 0.0002(8)
C7 0.0441(8) 0.0617(10) 0.0410(8) 0.0055(7) -0.0005(7) -0.0011(7)
C8 0.0428(9) 0.0629(10) 0.0487(9) 0.0089(8) -0.0003(7) -0.0024(7)
C9 0.0486(10) 0.0603(10) 0.0689(11) 0.0055(9) -0.0102(8) -0.0073(8)
C10 0.0511(10) 0.0480(9) 0.0614(10) 0.0000(8) -0.0108(8) -0.0026(7)
C11 0.0432(9) 0.0533(9) 0.0487(9) 0.0111(7) -0.0017(7) -0.0053(7)
C12 0.0423(8) 0.0595(10) 0.0423(8) 0.0103(7) 0.0001(7) -0.0045(7)
C13 0.0502(10) 0.0757(11) 0.0437(9) 0.0049(8) -0.0030(7) -0.0043(8)
C14 0.0507(10) 0.0867(13) 0.0514(10) 0.0131(10) -0.0118(8) -0.0023(9)
C15 0.0459(10) 0.0714(12) 0.0605(11) 0.0177(9) -0.0043(8) 0.0034(8)
C16 0.0467(9) 0.0541(10) 0.0559(10) 0.0130(8) 0.0006(7) -0.0038(7)
C17 0.0587(13) 0.0979(17) 0.135(2) -0.0328(16) -0.0074(13) 0.0162(12)
C18 0.0581(10) 0.0549(9) 0.0476(9) -0.0073(7) -0.0102(8) 0.0079(8)
C19 0.0849(14) 0.0883(14) 0.0561(11) 0.0152(11) 0.0053(10) 0.0102(12)
C20 0.0826(15) 0.1144(19) 0.0711(14) 0.0021(13) 0.0121(12) 0.0082(13)
C21 0.0444(9) 0.0805(13) 0.0746(12) 0.0185(10) -0.0052(9) -0.0027(8)

loop_
_atom_type_symbol
_atom_type_description
_atom_type_scat_dispersion_real
_atom_type_scat_dispersion_imag
_atom_type_scat_source
C C 0.0033 0.0016 'International Tables Vol C Tables 4.2.6.8 and 6.1.1.4'
H H 0.0000 0.0000 'International Tables Vol C Tables 4.2.6.8 and 6.1.1.4'
N N 0.0061 0.0033 'International Tables Vol C Tables 4.2.6.8 and 6.1.1.4'
O O 0.0106 0.0060 'International Tables Vol C Tables 4.2.6.8 and 6.1.1.4'

loop_
_geom_angle_atom_site_label_1
_geom_angle_atom_site_label_2
_geom_angle_atom_site_label_3
_geom_angle
C8 N1 C1 107.83(13)
C8 N1 C21 126.89(15)
C1 N1 C21 125.24(15)
C18 O2 C19 116.97(14)
C16 O3 C17 118.41(16)
N1 C1 C2 129.39(16)
N1 C1 C6 108.51(15)
C2 C1 C6 122.05(17)
C3 C2 C1 117.91(18)
C3 C2 H2 121.0
C1 C2 H2 121.0
C2 C3 C4 121.05(19)
C2 C3 H3 119.5
C4 C3 H3 119.5
C5 C4 C3 121.35(19)
C5 C4 H4 119.3
C3 C4 H4 119.3
C4 C5 C6 119.39(18)
C4 C5 H5 120.3
C6 C5 H5 120.3
C5 C6 C1 118.24(16)
C5 C6 C7 135.60(16)
C1 C6 C7 106.13(15)
C8 C7 C6 106.91(14)
C8 C7 C12 120.13(16)
C6 C7 C12 132.94(15)
C7 C8 N1 110.61(16)
C7 C8 C9 123.10(15)
N1 C8 C9 126.28(15)
C8 C9 C10 107.97(14)
C8 C9 H9A 110.1
C10 C9 H9A 110.1
C8 C9 H9B 110.1
C10 C9 H9B 110.1
H9A C9 H9B 108.4
C11 C10 C18 111.80(13)
C11 C10 C9 112.28(15)
C18 C10 C9 110.02(14)
C11 C10 H10 107.5
C18 C10 H10 107.5
C9 C10 H10 107.5
C16 C11 C12 119.54(15)
C16 C11 C10 121.16(16)
C12 C11 C10 119.30(14)
C11 C12 C13 119.33(15)
C11 C12 C7 117.12(14)
C13 C12 C7 123.48(16)
C14 C13 C12 119.53(18)
C14 C13 H13 120.2
C12 C13 H13 120.2
C15 C14 C13 121.79(16)
C15 C14 H14 119.1
C13 C14 H14 119.1
C14 C15 C16 119.36(17)
C14 C15 H15 120.3
C16 C15 H15 120.3
O3 C16 C15 123.92(16)
O3 C16 C11 115.63(14)
C15 C16 C11 120.44(17)
O3 C17 H17A 109.5
O3 C17 H17B 109.5
H17A C17 H17B 109.5
O3 C17 H17C 109.5
H17A C17 H17C 109.5
H17B C17 H17C 109.5
O1 C18 O2 122.70(17)
O1 C18 C10 124.89(17)
O2 C18 C10 112.40(14)
O2 C19 C20 108.75(18)
O2 C19 H19A 109.9
C20 C19 H19A 109.9
O2 C19 H19B 109.9
C20 C19 H19B 109.9
H19A C19 H19B 108.3
C19 C20 H20A 109.5
C19 C20 H20B 109.5
H20A C20 H20B 109.5
C19 C20 H20C 109.5
H20A C20 H20C 109.5
H20B C20 H20C 109.5
N1 C21 H21A 109.5
N1 C21 H21B 109.5
H21A C21 H21B 109.5
N1 C21 H21C 109.5
H21A C21 H21C 109.5
H21B C21 H21C 109.5

loop_
_geom_bond_atom_site_label_1
_geom_bond_atom_site_label_2
_geom_bond_distance
N1 C8 1.371(2)
N1 C1 1.379(2)
N1 C21 1.449(2)
O1 C18 1.197(2)
O2 C18 1.319(2)
O2 C19 1.445(2)
O3 C16 1.363(2)
O3 C17 1.397(2)
C1 C2 1.384(2)
C1 C6 1.413(2)
C2 C3 1.373(3)
C2 H2 0.9300
C3 C4 1.384(3)
C3 H3 0.9300
C4 C5 1.373(3)
C4 H4 0.9300
C5 C6 1.392(2)
C5 H5 0.9300
C6 C7 1.432(2)
C7 C8 1.364(2)
C7 C12 1.458(2)
C8 C9 1.483(3)
C9 C10 1.525(2)
C9 H9A 0.9700
C9 H9B 0.9700
C10 C11 1.513(2)
C10 C18 1.516(2)
C10 H10 0.9800
C11 C16 1.396(2)
C11 C12 1.396(2)
C12 C13 1.396(2)
C13 C14 1.375(3)
C13 H13 0.9300
C14 C15 1.367(3)
C14 H14 0.9300
C15 C16 1.381(2)
C15 H15 0.9300
C17 H17A 0.9600
C17 H17B 0.9600
C17 H17C 0.9600
C19 C20 1.468(3)
C19 H19A 0.9700
C19 H19B 0.9700
C20 H20A 0.9600
C20 H20B 0.9600
C20 H20C 0.9600
C21 H21A 0.9600
C21 H21B 0.9600
C21 H21C 0.9600

loop_
_geom_torsion_atom_site_label_1
_geom_torsion_atom_site_label_2
_geom_torsion_atom_site_label_3
_geom_torsion_atom_site_label_4
_geom_torsion
C8 N1 C1 C2 -176.58(17)
C21 N1 C1 C2 5.7(3)
C8 N1 C1 C6 0.76(17)
C21 N1 C1 C6 -176.94(15)
N1 C1 C2 C3 177.61(17)
C6 C1 C2 C3 0.6(3)
C1 C2 C3 C4 0.1(3)
C2 C3 C4 C5 -0.4(3)
C3 C4 C5 C6 -0.1(3)
C4 C5 C6 C1 0.8(2)
C4 C5 C6 C7 -177.20(18)
N1 C1 C6 C5 -178.62(14)
C2 C1 C6 C5 -1.0(2)
N1 C1 C6 C7 -0.09(17)
C2 C1 C6 C7 177.49(15)
C5 C6 C7 C8 177.54(18)
C1 C6 C7 C8 -0.62(17)
C5 C6 C7 C12 -4.1(3)
C1 C6 C7 C12 177.72(16)
C6 C7 C8 N1 1.12(18)
C12 C7 C8 N1 -177.48(14)
C6 C7 C8 C9 -177.87(15)
C12 C7 C8 C9 3.5(2)
C1 N1 C8 C7 -1.19(18)
C21 N1 C8 C7 176.46(15)
C1 N1 C8 C9 177.76(16)
C21 N1 C8 C9 -4.6(3)
C7 C8 C9 C10 31.1(2)
N1 C8 C9 C10 -147.70(16)
C8 C9 C10 C11 -49.28(19)
C8 C9 C10 C18 75.91(17)
C18 C10 C11 C16 93.03(18)
C9 C10 C11 C16 -142.76(15)
C18 C10 C11 C12 -86.41(18)
C9 C10 C11 C12 37.8(2)
C16 C11 C12 C13 1.3(2)
C10 C11 C12 C13 -179.29(15)
C16 C11 C12 C7 178.25(14)
C10 C11 C12 C7 -2.3(2)
C8 C7 C12 C11 -19.6(2)
C6 C7 C12 C11 162.20(16)
C8 C7 C12 C13 157.22(16)
C6 C7 C12 C13 -20.9(3)
C11 C12 C13 C14 -0.6(2)
C7 C12 C13 C14 -177.35(16)
C12 C13 C14 C15 -0.1(3)
C13 C14 C15 C16 0.0(3)
C17 O3 C16 C15 11.2(3)
C17 O3 C16 C11 -169.92(19)
C14 C15 C16 O3 179.50(15)
C14 C15 C16 C11 0.7(3)
C12 C11 C16 O3 179.75(14)
C10 C11 C16 O3 0.3(2)
C12 C11 C16 C15 -1.3(2)
C10 C11 C16 C15 179.23(15)
C19 O2 C18 O1 2.1(3)
C19 O2 C18 C10 -176.72(16)
C11 C10 C18 O1 136.66(19)
C9 C10 C18 O1 11.2(2)
C11 C10 C18 O2 -44.6(2)
C9 C10 C18 O2 -170.03(14)
C18 O2 C19 C20 168.09(18)
